data_7159616
loop_
_publ_author_name
'Zelentsova, Maria V.'
'Sandulenko, Irina V.'
'Ambartsumyan, Asmik A.'
'Danshina, Anastasia A.'
'Moiseev, Sergey K.'

_publ_section_title
;
 C(21)-Di- and monofluorinated scaffold for thevinol/orvinol-based opioid
 receptor ligands.
;
_journal_issue 45
_journal_name_full 'Organic &amp; biomolecular chemistry'
_journal_page_first 9091
_journal_page_last 9100
_journal_paper_doi 10.1039/d3ob01577g
_journal_volume 21
_journal_year 2023
_chemical_absolute_configuration rm
_chemical_formula_moiety 'C24 H29 F2 N O4, C H4 O'
_chemical_formula_sum 'C25 H33 F2 N O5'
_chemical_formula_weight 465.52
_space_group_crystal_system monoclinic
_space_group_IT_number 5
_space_group_name_Hall 'C 2y'
_space_group_name_H-M_alt 'C 1 2 1'
_atom_sites_solution_hydrogens mixed
_audit_creation_date 2023-09-06
_audit_creation_method
;
Olex2 1.5
(compiled 2023.03.06 svn.rbb2c1857 for OlexSys, GUI svn.r6748)
;
_audit_update_record
;
2023-09-11 deposited with the CCDC.	2023-10-30 downloaded from the CCDC.
;
_cell_angle_alpha 90
_cell_angle_beta 95.636(7)
_cell_angle_gamma 90
_cell_formula_units_Z 4
_cell_length_a 40.487(3)
_cell_length_b 7.3959(4)
_cell_length_c 7.5817(5)
_cell_measurement_reflns_used 6129
_cell_measurement_temperature 100
_cell_measurement_theta_max 30.58
_cell_measurement_theta_min 2.70
_cell_volume 2259.3(3)
_computing_molecular_graphics 'Olex2 1.5 (Dolomanov et al., 2009)'
_computing_publication_material 'Olex2 1.5 (Dolomanov et al., 2009)'
_computing_structure_refinement 'XL  (Sheldrick, 2008)'
_computing_structure_solution 'olex2.solve 1.5 (Bourhis et al., 2015)'
_diffrn_ambient_temperature 100.00
_diffrn_measured_fraction_theta_full 0.998
_diffrn_measured_fraction_theta_max 0.998
_diffrn_measurement_device_type 'Bruker Quest D8'
_diffrn_measurement_method '\f and \w scans'
_diffrn_radiation_type MoK\a
_diffrn_radiation_wavelength 0.71073
_diffrn_reflns_av_R_equivalents 0.0713
_diffrn_reflns_av_unetI/netI 0.0719
_diffrn_reflns_Laue_measured_fraction_full 0.998
_diffrn_reflns_Laue_measured_fraction_max 0.998
_diffrn_reflns_limit_h_max 44
_diffrn_reflns_limit_h_min -54
_diffrn_reflns_limit_k_max 10
_diffrn_reflns_limit_k_min -10
_diffrn_reflns_limit_l_max 8
_diffrn_reflns_limit_l_min -10
_diffrn_reflns_number 20675
_diffrn_reflns_point_group_measured_fraction_full 0.995
_diffrn_reflns_point_group_measured_fraction_max 0.988
_diffrn_reflns_theta_full 25.242
_diffrn_reflns_theta_max 28.990
_diffrn_reflns_theta_min 2.022
_exptl_absorpt_coefficient_mu 0.105
_exptl_absorpt_correction_T_max 0.7461
_exptl_absorpt_correction_T_min 0.5859
_exptl_absorpt_correction_type multi-scan
_exptl_absorpt_process_details
;
SADABS-2016/2 (Bruker,2016/2) was used for absorption correction.
wR2(int) was 0.1436 before and 0.0580 after correction.
The Ratio of minimum to maximum transmission is 0.7853.
The \l/2 correction factor is Not present.
;
_exptl_crystal_colour colourless
_exptl_crystal_colour_primary colourless
_exptl_crystal_density_diffrn 1.369
_exptl_crystal_description prism
_exptl_crystal_F_000 992
_exptl_crystal_size_max 0.35
_exptl_crystal_size_mid 0.35
_exptl_crystal_size_min 0.3
_refine_diff_density_max 0.382
_refine_diff_density_min -0.311
_refine_diff_density_rms 0.071
_refine_ls_abs_structure_details
;
 Flack x determined using 1721 quotients [(I+)-(I-)]/[(I+)+(I-)]
 (Parsons, Flack and Wagner, Acta Cryst. B69 (2013) 249-259).
;
_refine_ls_abs_structure_Flack 1.2(7)
_refine_ls_extinction_method none
_refine_ls_goodness_of_fit_ref 1.073
_refine_ls_hydrogen_treatment constr
_refine_ls_matrix_type full
_refine_ls_number_parameters 344
_refine_ls_number_reflns 5921
_refine_ls_number_restraints 12
_refine_ls_restrained_S_all 1.072
_refine_ls_R_factor_all 0.0956
_refine_ls_R_factor_gt 0.0729
_refine_ls_shift/su_max 0.000
_refine_ls_shift/su_mean 0.000
_refine_ls_structure_factor_coef Fsqd
_refine_ls_weighting_details 'w=1/[\s^2^(Fo^2^)+(0.0558P)^2^+5.6167P] where P=(Fo^2^+2Fc^2^)/3'
_refine_ls_weighting_scheme calc
_refine_ls_wR_factor_gt 0.1559
_refine_ls_wR_factor_ref 0.1674
_reflns_Friedel_coverage 0.841
_reflns_Friedel_fraction_full 0.991
_reflns_Friedel_fraction_max 0.975
_reflns_number_gt 4773
_reflns_number_total 5921
_reflns_threshold_expression 'I > 2\s(I)'
_cod_data_source_file d3ob01577g2.cif
_cod_data_source_block 34
_cod_depositor_comments 'Adding full bibliography for 7159615--7159624.cif.'
_cod_original_cell_volume 2259.3(2)
_cod_database_code 7159616
_shelxl_version_number 2014/6
_shelx_space_group_comment
;
The symmetry employed for this shelxl refinement is uniquely defined
by the following loop, which should always be used as a source of
symmetry information in preference to the above space-group names.
They are only intended as comments.
;
_shelx_estimated_absorpt_t_max 0.969
_shelx_estimated_absorpt_t_min 0.964
_olex2_refinement_description
;
1. Fixed Uiso
 At 1.2 times of:
  All C(H) groups, All C(H,H) groups, All O(H) groups
 At 1.5 times of:
  All C(H,H,H) groups
2. Restrained distances
 O4'-C20 \\sim O4-C20
 with sigma of 0.02
 C22-C20 \\sim C22'-C20
 with sigma of 0.02
 F2'-C21' \\sim F2-C21
 with sigma of 0.02
 F1'-C21' \\sim F1-C21
 with sigma of 0.02
 O1-C23 \\sim O1-C23'
 with sigma of 0.02
3. Uiso/Uaniso restraints and constraints
Uanis(O2S) \\sim Ueq: with sigma of 0.005 and sigma for terminal atoms of 0.01
Uanis(O4') = Uanis(O4)
Uanis(C22') = Uanis(C22)
Uanis(F1') = Uanis(F1)
Uanis(C21) = Uanis(C21')
Uanis(F2') = Uanis(F2)
Uanis(C23) = Uanis(C23')
4. Others
 Sof(F1)=Sof(F2)=Sof(O4)=Sof(C21)=Sof(H21)=Sof(C22)=Sof(H22A)=Sof(H22B)=
 Sof(H22C)=1-FVAR(1)
 Sof(F1')=Sof(F2')=Sof(O4')=Sof(C21')=Sof(H21')=Sof(C22')=Sof(H22D)=Sof(H22E)=
 Sof(H22F)=FVAR(1)
 Sof(C23')=Sof(H23D)=Sof(H23E)=Sof(H23F)=1-FVAR(2)
 Sof(C23)=Sof(H23A)=Sof(H23B)=Sof(H23C)=FVAR(2)
 Fixed Sof: O1S(0.5) H1S(0.5) C1S(0.5) H1SA(0.5) H1SB(0.5) H1SC(0.5) O2S(0.5)
 H2S(0.5) C2S(0.5) H2SA(0.5) H2SB(0.5) H2SC(0.5)
5.a Riding coordinates:
 O4(H4), O1S(H1S), O2S(H2S)
5.b Ternary CH refined with riding coordinates:
 C5(H5), C7(H7), C9(H9), C21(H21), C21'(H21')
5.c Secondary CH2 refined with riding coordinates:
 C8(H8A,H8B), C10(H10A,H10B), C15(H15A,H15B), C16(H16A,H16B)
5.d Aromatic/amide H refined with riding coordinates:
 C1(H1), C2(H2), C18(H18), C19(H19)
5.e Idealised Me refined as rotating group:
 C17(H17A,H17B,H17C), C24(H24A,H24B,H24C), C22(H22A,H22B,H22C), C23(H23A,H23B,
 H23C), C22'(H22D,H22E,H22F), C23'(H23D,H23E,H23F), C1S(H1SA,H1SB,H1SC),
 C2S(H2SA,H2SB,H2SC)
;
_olex2_submission_special_instructions 'No special instructions were received'

loop_
_space_group_symop_operation_xyz
'x, y, z'
'-x, y, -z'
'x+1/2, y+1/2, z'
'-x+1/2, y+1/2, -z'

loop_
_atom_site_label
_atom_site_type_symbol
_atom_site_fract_x
_atom_site_fract_y
_atom_site_fract_z
_atom_site_U_iso_or_equiv
_atom_site_adp_type
_atom_site_occupancy
_atom_site_site_symmetry_order
_atom_site_calc_flag
_atom_site_refinement_flags_posn
_atom_site_refinement_flags_adp
_atom_site_refinement_flags_occupancy
_atom_site_disorder_assembly
_atom_site_disorder_group
O1 O 0.26573(10) 0.7231(5) 0.8111(5) 0.0321(9) Uani 1 1 d D . . . .
O2 O 0.32136(8) 0.5251(4) 0.7766(4) 0.0219(7) Uani 1 1 d . . . . .
O3 O 0.35039(9) 0.2670(5) 0.8406(4) 0.0243(7) Uani 1 1 d . . . . .
N1 N 0.39666(10) 0.7746(5) 0.2375(5) 0.0200(8) Uani 1 1 d . . . . .
C1 C 0.28709(12) 0.8545(6) 0.3631(7) 0.0241(10) Uani 1 1 d . . . . .
H1 H 0.2773 0.9120 0.2587 0.029 Uiso 1 1 calc R U . . .
C2 C 0.26996(13) 0.8510(6) 0.5143(7) 0.0266(11) Uani 1 1 d . . . . .
H2 H 0.2501 0.9188 0.5165 0.032 Uiso 1 1 calc R U . . .
C3 C 0.28171(12) 0.7491(6) 0.6618(6) 0.0236(10) Uani 1 1 d . . . . .
C4 C 0.31226(13) 0.6618(6) 0.6565(6) 0.0211(9) Uani 1 1 d . . . . .
C5 C 0.37680(11) 0.4994(6) 0.6931(5) 0.0168(9) Uani 1 1 d . . . . .
H5 H 0.3847 0.5619 0.8065 0.020 Uiso 1 1 calc R U . . .
C6 C 0.34530(12) 0.3976(6) 0.7086(6) 0.0193(9) Uani 1 1 d . . . . .
C7 C 0.40468(11) 0.3750(6) 0.6267(6) 0.0178(8) Uani 1 1 d . . . . .
H7 H 0.3966 0.2474 0.6297 0.021 Uiso 1 1 calc R U . . .
C8 C 0.40621(11) 0.4268(6) 0.4278(6) 0.0175(9) Uani 1 1 d . . . . .
H8A H 0.4247 0.5113 0.4136 0.021 Uiso 1 1 calc R U . . .
H8B H 0.4088 0.3182 0.3541 0.021 Uiso 1 1 calc R U . . .
C9 C 0.36902(12) 0.6443(6) 0.2165(5) 0.0172(9) Uani 1 1 d . . . . .
H9 H 0.3716 0.5695 0.1089 0.021 Uiso 1 1 calc R U . . .
C10 C 0.33420(12) 0.7336(6) 0.1940(6) 0.0217(10) Uani 1 1 d . . . . .
H10A H 0.3359 0.8480 0.1279 0.026 Uiso 1 1 calc R U . . .
H10B H 0.3191 0.6529 0.1196 0.026 Uiso 1 1 calc R U . . .
C11 C 0.31815(12) 0.7752(6) 0.3634(6) 0.0209(9) Uani 1 1 d . . . . .
C12 C 0.33228(12) 0.6978(6) 0.5236(6) 0.0190(9) Uani 1 1 d . . . . .
C13 C 0.36776(12) 0.6370(6) 0.5409(5) 0.0157(8) Uani 1 1 d . . . . .
C14 C 0.37233(11) 0.5183(6) 0.3794(5) 0.0150(8) Uani 1 1 d . . . . .
C15 C 0.39128(12) 0.8018(6) 0.5555(5) 0.0181(9) Uani 1 1 d . . . . .
H15A H 0.3841 0.8862 0.6455 0.022 Uiso 1 1 calc R U . . .
H15B H 0.4140 0.7603 0.5969 0.022 Uiso 1 1 calc R U . . .
C16 C 0.39229(13) 0.9026(6) 0.3812(6) 0.0211(10) Uani 1 1 d . . . . .
H16A H 0.3714 0.9707 0.3538 0.025 Uiso 1 1 calc R U . . .
H16B H 0.4109 0.9902 0.3916 0.025 Uiso 1 1 calc R U . . .
C17 C 0.40119(13) 0.8711(7) 0.0723(6) 0.0268(11) Uani 1 1 d . . . . .
H17A H 0.3807 0.9351 0.0311 0.040 Uiso 1 1 calc R U . . .
H17B H 0.4066 0.7842 -0.0182 0.040 Uiso 1 1 calc R U . . .
H17C H 0.4194 0.9584 0.0937 0.040 Uiso 1 1 calc R U . . .
C18 C 0.33332(12) 0.3198(6) 0.5261(6) 0.0188(9) Uani 1 1 d . . . . .
H18 H 0.3164 0.2305 0.5176 0.023 Uiso 1 1 calc R U . . .
C19 C 0.34586(11) 0.3734(5) 0.3800(5) 0.0160(8) Uani 1 1 d . . . . .
H19 H 0.3379 0.3186 0.2706 0.019 Uiso 1 1 calc R U . . .
C20 C 0.43820(12) 0.3834(6) 0.7416(6) 0.0219(9) Uani 1 1 d D . . . .
C24 C 0.32243(14) 0.1539(7) 0.8601(7) 0.0274(11) Uani 1 1 d . . . . .
H24A H 0.3220 0.1212 0.9851 0.041 Uiso 1 1 calc R U . . .
H24B H 0.3241 0.0439 0.7893 0.041 Uiso 1 1 calc R U . . .
H24C H 0.3020 0.2187 0.8192 0.041 Uiso 1 1 calc R U . . .
F1 F 0.4569(5) 0.108(2) 0.618(3) 0.048(4) Uani 0.60(3) 1 d D . P A 1
F2 F 0.4957(7) 0.283(7) 0.740(5) 0.037(4) Uani 0.60(3) 1 d D . P A 1
O4 O 0.4467(5) 0.5697(15) 0.754(3) 0.019(3) Uani 0.60(3) 1 d D . P A 1
H4 H 0.4681 0.5928 0.8186 0.023 Uiso 1 1 d R U . . .
C21 C 0.4652(8) 0.288(3) 0.644(5) 0.030(4) Uani 0.60(3) 1 d D . P A 1
H21 H 0.4671 0.3478 0.5274 0.036 Uiso 0.60(3) 1 calc R U P A 1
C22 C 0.4349(9) 0.330(3) 0.934(2) 0.027(4) Uani 0.60(3) 1 d D . P A 1
H22A H 0.4199 0.4148 0.9860 0.041 Uiso 0.60(3) 1 calc R U P A 1
H22B H 0.4568 0.3348 1.0020 0.041 Uiso 0.60(3) 1 calc R U P A 1
H22C H 0.4260 0.2075 0.9382 0.041 Uiso 0.60(3) 1 calc R U P A 1
C23 C 0.2417(7) 0.859(3) 0.846(4) 0.032(4) Uani 0.72(12) 1 d D . P B 1
H23A H 0.2516 0.9790 0.8385 0.049 Uiso 0.72(12) 1 calc R U P B 1
H23B H 0.2347 0.8405 0.9648 0.049 Uiso 0.72(12) 1 calc R U P B 1
H23C H 0.2223 0.8488 0.7579 0.049 Uiso 0.72(12) 1 calc R U P B 1
F1' F 0.4505(8) 0.081(4) 0.670(4) 0.048(4) Uani 0.40(3) 1 d D . P A 2
F2' F 0.4910(12) 0.271(11) 0.764(8) 0.037(4) Uani 0.40(3) 1 d D . P A 2
O4' O 0.4540(6) 0.555(3) 0.737(5) 0.019(3) Uani 0.40(3) 1 d D . P A 2
C21' C 0.4609(13) 0.258(5) 0.664(9) 0.030(4) Uani 0.40(3) 1 d D . P A 2
H21' H 0.4634 0.2936 0.5387 0.036 Uiso 0.40(3) 1 calc R U P A 2
C22' C 0.4358(16) 0.287(5) 0.920(3) 0.027(4) Uani 0.40(3) 1 d D . P A 2
H22D H 0.4144 0.3145 0.9638 0.041 Uiso 0.40(3) 1 calc R U P A 2
H22E H 0.4539 0.3280 1.0061 0.041 Uiso 0.40(3) 1 calc R U P A 2
H22F H 0.4377 0.1557 0.9031 0.041 Uiso 0.40(3) 1 calc R U P A 2
C23' C 0.2365(11) 0.833(9) 0.820(9) 0.032(4) Uani 0.28(12) 1 d D . P B 2
H23D H 0.2176 0.7757 0.7505 0.049 Uiso 0.28(12) 1 calc R U P B 2
H23E H 0.2403 0.9530 0.7716 0.049 Uiso 0.28(12) 1 calc R U P B 2
H23F H 0.2317 0.8441 0.9436 0.049 Uiso 0.28(12) 1 calc R U P B 2
O1S O 0.46577(19) 0.6882(11) 0.2669(9) 0.0318(17) Uani 0.5 1 d . . P C -1
H1S H 0.4424 0.7173 0.2483 0.038 Uiso 0.5 1 d R U P . .
C1S C 0.4830(3) 0.7943(17) 0.4020(15) 0.038(3) Uani 0.5 1 d . . P C -1
H1SA H 0.4786 0.7478 0.5183 0.058 Uiso 0.5 1 calc R U P C -1
H1SB H 0.4756 0.9201 0.3901 0.058 Uiso 0.5 1 calc R U P C -1
H1SC H 0.5069 0.7882 0.3908 0.058 Uiso 0.5 1 calc R U P C -1
O2S O 0.5002(10) 0.6594(8) -0.003(5) 0.0268(16) Uani 0.5 1 d . U P D -1
H2S H 0.5077 0.6598 -0.1082 0.032 Uiso 0.5 1 d R U P D -1
C2S C 0.4949(3) 0.8408(16) 0.0652(16) 0.041(3) Uani 0.5 1 d . . P D -1
H2SA H 0.4933 0.8344 0.1932 0.061 Uiso 0.5 1 calc R U P D -1
H2SB H 0.4742 0.8908 0.0063 0.061 Uiso 0.5 1 calc R U P D -1
H2SC H 0.5135 0.9188 0.0418 0.061 Uiso 0.5 1 calc R U P D -1

loop_
_atom_site_aniso_label
_atom_site_aniso_U_11
_atom_site_aniso_U_22
_atom_site_aniso_U_33
_atom_site_aniso_U_23
_atom_site_aniso_U_13
_atom_site_aniso_U_12
O1 0.030(2) 0.033(2) 0.0350(19) -0.0013(16) 0.0087(16) 0.0067(16)
O2 0.0274(19) 0.0158(15) 0.0227(16) -0.0004(13) 0.0029(13) 0.0029(13)
O3 0.0280(19) 0.0192(15) 0.0248(17) 0.0083(14) -0.0019(13) -0.0020(14)
N1 0.029(2) 0.0139(16) 0.0167(17) 0.0044(15) -0.0012(15) -0.0021(16)
C1 0.027(3) 0.015(2) 0.029(2) 0.0036(18) -0.007(2) 0.0035(18)
C2 0.024(3) 0.016(2) 0.039(3) -0.003(2) -0.001(2) 0.0015(18)
C3 0.025(3) 0.019(2) 0.027(2) -0.0058(18) 0.0018(19) 0.0008(19)
C4 0.030(3) 0.016(2) 0.016(2) -0.0055(17) -0.0049(18) 0.0016(18)
C5 0.022(2) 0.0126(18) 0.0144(18) 0.0026(16) -0.0047(16) -0.0036(17)
C6 0.023(2) 0.0140(19) 0.021(2) 0.0018(17) 0.0034(17) 0.0005(17)
C7 0.021(2) 0.0128(18) 0.019(2) 0.0045(16) 0.0006(17) -0.0009(16)
C8 0.019(2) 0.0154(19) 0.018(2) 0.0021(16) 0.0002(16) -0.0001(16)
C9 0.028(3) 0.0118(18) 0.0108(17) 0.0020(16) -0.0022(16) -0.0010(17)
C10 0.028(3) 0.019(2) 0.016(2) 0.0044(17) -0.0043(18) -0.0026(18)
C11 0.026(2) 0.0138(18) 0.022(2) 0.0028(18) -0.0036(18) 0.0010(18)
C12 0.027(2) 0.0098(17) 0.019(2) -0.0048(16) -0.0043(18) 0.0011(17)
C13 0.023(2) 0.0119(17) 0.0120(18) 0.0006(15) -0.0014(15) -0.0019(16)
C14 0.020(2) 0.0117(17) 0.0122(18) -0.0007(15) -0.0044(15) -0.0007(16)
C15 0.026(2) 0.0144(19) 0.0135(19) -0.0007(16) -0.0011(16) -0.0028(17)
C16 0.029(3) 0.0127(19) 0.021(2) 0.0011(16) -0.0011(18) -0.0060(17)
C17 0.037(3) 0.023(2) 0.020(2) 0.0048(19) 0.002(2) -0.003(2)
C18 0.022(2) 0.0110(18) 0.022(2) -0.0010(16) -0.0023(17) -0.0034(16)
C19 0.020(2) 0.0101(17) 0.0162(19) -0.0047(16) -0.0056(16) -0.0002(16)
C20 0.020(2) 0.017(2) 0.027(2) 0.0074(19) -0.0038(18) -0.0029(18)
C24 0.030(3) 0.023(2) 0.030(3) 0.007(2) 0.007(2) -0.004(2)
F1 0.032(7) 0.029(5) 0.078(11) -0.015(6) -0.016(6) 0.006(4)
F2 0.013(8) 0.048(7) 0.049(9) 0.002(7) -0.002(6) 0.001(7)
O4 0.010(7) 0.015(2) 0.030(5) 0.002(2) -0.002(5) 0.000(3)
C21 0.016(9) 0.027(8) 0.046(9) 0.002(7) -0.002(6) -0.004(5)
C22 0.033(4) 0.020(10) 0.026(4) 0.016(5) -0.008(4) -0.006(9)
C23 0.016(6) 0.047(7) 0.033(8) -0.014(5) -0.001(5) 0.001(5)
F1' 0.032(7) 0.029(5) 0.078(11) -0.015(6) -0.016(6) 0.006(4)
F2' 0.013(8) 0.048(7) 0.049(9) 0.002(7) -0.002(6) 0.001(7)
O4' 0.010(7) 0.015(2) 0.030(5) 0.002(2) -0.002(5) 0.000(3)
C21' 0.016(9) 0.027(8) 0.046(9) 0.002(7) -0.002(6) -0.004(5)
C22' 0.033(4) 0.020(10) 0.026(4) 0.016(5) -0.008(4) -0.006(9)
C23' 0.016(6) 0.047(7) 0.033(8) -0.014(5) -0.001(5) 0.001(5)
O1S 0.030(4) 0.035(4) 0.030(4) -0.008(3) 0.005(3) 0.003(3)
C1S 0.035(6) 0.044(7) 0.035(6) -0.018(5) 0.001(5) -0.001(5)
O2S 0.025(3) 0.028(3) 0.027(3) 0.018(8) 0.000(3) -0.006(9)
C2S 0.049(8) 0.030(5) 0.040(6) -0.011(5) -0.004(6) 0.015(5)

loop_
_atom_type_symbol
_atom_type_description
_atom_type_scat_dispersion_real
_atom_type_scat_dispersion_imag
_atom_type_scat_source
C C 0.0033 0.0016 'International Tables Vol C Tables 4.2.6.8 and 6.1.1.4'
H H 0.0000 0.0000 'International Tables Vol C Tables 4.2.6.8 and 6.1.1.4'
F F 0.0171 0.0103 'International Tables Vol C Tables 4.2.6.8 and 6.1.1.4'
N N 0.0061 0.0033 'International Tables Vol C Tables 4.2.6.8 and 6.1.1.4'
O O 0.0106 0.0060 'International Tables Vol C Tables 4.2.6.8 and 6.1.1.4'

loop_
_geom_angle_atom_site_label_1
_geom_angle_atom_site_label_2
_geom_angle_atom_site_label_3
_geom_angle
_geom_angle_site_symmetry_1
_geom_angle_site_symmetry_3
_geom_angle_publ_flag
C3 O1 C23 115.9(10) . . ?
C3 O1 C23' 115(3) . . ?
C4 O2 C6 112.1(3) . . ?
C6 O3 C24 114.7(4) . . ?
C16 N1 C9 110.9(4) . . ?
C16 N1 C17 110.7(3) . . ?
C17 N1 C9 112.5(3) . . ?
C2 C1 H1 119.6 . . ?
C11 C1 H1 119.6 . . ?
C11 C1 C2 120.9(4) . . ?
C1 C2 H2 119.6 . . ?
C3 C2 C1 120.7(5) . . ?
C3 C2 H2 119.6 . . ?
O1 C3 C2 125.9(5) . . ?
O1 C3 C4 116.7(4) . . ?
C2 C3 C4 117.4(5) . . ?
O2 C4 C3 119.8(4) . . ?
C12 C4 O2 118.9(4) . . ?
C12 C4 C3 121.1(4) . . ?
C6 C5 H5 111.5 . . ?
C6 C5 C7 112.0(3) . . ?
C6 C5 C13 104.3(3) . . ?
C7 C5 H5 111.5 . . ?
C13 C5 H5 111.5 . . ?
C13 C5 C7 105.6(3) . . ?
O2 C6 C5 107.4(3) . . ?
O2 C6 C18 113.2(4) . . ?
O3 C6 O2 104.3(3) . . ?
O3 C6 C5 109.8(4) . . ?
O3 C6 C18 113.6(4) . . ?
C5 C6 C18 108.4(4) . . ?
C5 C7 H7 107.3 . . ?
C8 C7 C5 105.2(3) . . ?
C8 C7 H7 107.3 . . ?
C20 C7 C5 114.5(4) . . ?
C20 C7 H7 107.3 . . ?
C20 C7 C8 114.8(4) . . ?
C7 C8 H8A 111.2 . . ?
C7 C8 H8B 111.2 . . ?
H8A C8 H8B 109.2 . . ?
C14 C8 C7 102.6(3) . . ?
C14 C8 H8A 111.2 . . ?
C14 C8 H8B 111.2 . . ?
N1 C9 H9 108.1 . . ?
N1 C9 C10 114.0(4) . . ?
N1 C9 C14 107.7(3) . . ?
C10 C9 H9 108.1 . . ?
C14 C9 H9 108.1 . . ?
C14 C9 C10 110.6(4) . . ?
C9 C10 H10A 108.1 . . ?
C9 C10 H10B 108.1 . . ?
H10A C10 H10B 107.3 . . ?
C11 C10 C9 116.8(4) . . ?
C11 C10 H10A 108.1 . . ?
C11 C10 H10B 108.1 . . ?
C1 C11 C10 123.0(4) . . ?
C1 C11 C12 117.6(4) . . ?
C12 C11 C10 118.2(4) . . ?
C4 C12 C11 119.3(4) . . ?
C4 C12 C13 120.3(4) . . ?
C11 C12 C13 120.1(4) . . ?
C12 C13 C5 114.5(4) . . ?
C12 C13 C14 107.0(3) . . ?
C12 C13 C15 110.4(4) . . ?
C14 C13 C5 100.3(3) . . ?
C14 C13 C15 112.8(4) . . ?
C15 C13 C5 111.4(3) . . ?
C8 C14 C9 117.5(4) . . ?
C13 C14 C8 103.6(3) . . ?
C13 C14 C9 106.6(3) . . ?
C19 C14 C8 107.6(3) . . ?
C19 C14 C9 115.1(3) . . ?
C19 C14 C13 105.2(3) . . ?
C13 C15 H15A 108.9 . . ?
C13 C15 H15B 108.9 . . ?
H15A C15 H15B 107.8 . . ?
C16 C15 C13 113.2(4) . . ?
C16 C15 H15A 108.9 . . ?
C16 C15 H15B 108.9 . . ?
N1 C16 C15 110.1(3) . . ?
N1 C16 H16A 109.6 . . ?
N1 C16 H16B 109.6 . . ?
C15 C16 H16A 109.6 . . ?
C15 C16 H16B 109.6 . . ?
H16A C16 H16B 108.1 . . ?
N1 C17 H17A 109.5 . . ?
N1 C17 H17B 109.5 . . ?
N1 C17 H17C 109.5 . . ?
H17A C17 H17B 109.5 . . ?
H17A C17 H17C 109.5 . . ?
H17B C17 H17C 109.5 . . ?
C6 C18 H18 119.0 . . ?
C19 C18 C6 122.0(4) . . ?
C19 C18 H18 119.0 . . ?
C14 C19 H19 118.6 . . ?
C18 C19 C14 122.9(4) . . ?
C18 C19 H19 118.6 . . ?
C7 C20 C21 109.6(13) . . ?
C7 C20 C22' 111(2) . . ?
O4 C20 C7 105.7(9) . . ?
O4 C20 C21 107.3(8) . . ?
O4 C20 C22 103.1(14) . . ?
C22 C20 C7 112.1(15) . . ?
C22 C20 C21 118.0(17) . . ?
O4' C20 C7 113.2(15) . . ?
O4' C20 C21' 104.5(16) . . ?
O4' C20 C22' 120(2) . . ?
C21' C20 C7 107(2) . . ?
C21' C20 C22' 99(3) . . ?
O3 C24 H24A 109.5 . . ?
O3 C24 H24B 109.5 . . ?
O3 C24 H24C 109.5 . . ?
H24A C24 H24B 109.5 . . ?
H24A C24 H24C 109.5 . . ?
H24B C24 H24C 109.5 . . ?
C20 O4 H4 113.9 . . ?
C20 C21 H21 109.8 . . ?
F1 C21 C20 109.4(18) . . ?
F1 C21 H21 109.8 . . ?
F2 C21 C20 113(3) . . ?
F2 C21 F1 104(3) . . ?
F2 C21 H21 109.8 . . ?
C20 C22 H22A 109.5 . . ?
C20 C22 H22B 109.5 . . ?
C20 C22 H22C 109.5 . . ?
H22A C22 H22B 109.5 . . ?
H22A C22 H22C 109.5 . . ?
H22B C22 H22C 109.5 . . ?
O1 C23 H23A 109.5 . . ?
O1 C23 H23B 109.5 . . ?
O1 C23 H23C 109.5 . . ?
H23A C23 H23B 109.5 . . ?
H23A C23 H23C 109.5 . . ?
H23B C23 H23C 109.5 . . ?
C20 O4' H4 123.1 . . ?
C20 C21' H21' 109.9 . . ?
F1' C21' C20 112(4) . . ?
F1' C21' H21' 109.9 . . ?
F2' C21' C20 107(5) . . ?
F2' C21' F1' 108(5) . . ?
F2' C21' H21' 109.9 . . ?
C20 C22' H22D 109.5 . . ?
C20 C22' H22E 109.5 . . ?
C20 C22' H22F 109.5 . . ?
H22D C22' H22E 109.5 . . ?
H22D C22' H22F 109.5 . . ?
H22E C22' H22F 109.5 . . ?
O1 C23' H23D 109.5 . . ?
O1 C23' H23E 109.5 . . ?
O1 C23' H23F 109.5 . . ?
H23D C23' H23E 109.5 . . ?
H23D C23' H23F 109.5 . . ?
H23E C23' H23F 109.5 . . ?
C1S O1S H1S 112.8 . . ?
O1S C1S H1SA 109.5 . . ?
O1S C1S H1SB 109.5 . . ?
O1S C1S H1SC 109.5 . . ?
H1SA C1S H1SB 109.5 . . ?
H1SA C1S H1SC 109.5 . . ?
H1SB C1S H1SC 109.5 . . ?
C2S O2S H2S 113.2 . . ?
O2S C2S H2SA 109.5 . . ?
O2S C2S H2SB 109.5 . . ?
O2S C2S H2SC 109.5 . . ?
H2SA C2S H2SB 109.5 . . ?
H2SA C2S H2SC 109.5 . . ?
H2SB C2S H2SC 109.5 . . ?

loop_
_geom_bond_atom_site_label_1
_geom_bond_atom_site_label_2
_geom_bond_distance
_geom_bond_site_symmetry_2
_geom_bond_publ_flag
O1 C3 1.371(6) . ?
O1 C23 1.441(10) . ?
O1 C23' 1.44(2) . ?
O2 C4 1.386(5) . ?
O2 C6 1.481(5) . ?
O3 C6 1.392(5) . ?
O3 C24 1.427(6) . ?
N1 C9 1.473(6) . ?
N1 C16 1.467(6) . ?
N1 C17 1.469(6) . ?
C1 H1 0.9500 . ?
C1 C2 1.397(7) . ?
C1 C11 1.387(7) . ?
C2 H2 0.9500 . ?
C2 C3 1.393(7) . ?
C3 C4 1.399(7) . ?
C4 C12 1.380(7) . ?
C5 H5 1.0000 . ?
C5 C6 1.496(6) . ?
C5 C7 1.576(6) . ?
C5 C13 1.555(6) . ?
C6 C18 1.533(6) . ?
C7 H7 1.0000 . ?
C7 C8 1.563(6) . ?
C7 C20 1.541(6) . ?
C8 H8A 0.9900 . ?
C8 H8B 0.9900 . ?
C8 C14 1.541(6) . ?
C9 H9 1.0000 . ?
C9 C10 1.551(7) . ?
C9 C14 1.543(5) . ?
C10 H10A 0.9900 . ?
C10 H10B 0.9900 . ?
C10 C11 1.527(6) . ?
C11 C12 1.412(6) . ?
C12 C13 1.499(7) . ?
C13 C14 1.533(6) . ?
C13 C15 1.544(6) . ?
C14 C19 1.516(6) . ?
C15 H15A 0.9900 . ?
C15 H15B 0.9900 . ?
C15 C16 1.521(6) . ?
C16 H16A 0.9900 . ?
C16 H16B 0.9900 . ?
C17 H17A 0.9800 . ?
C17 H17B 0.9800 . ?
C17 H17C 0.9800 . ?
C18 H18 0.9500 . ?
C18 C19 1.324(6) . ?
C19 H19 0.9500 . ?
C20 O4 1.421(11) . ?
C20 C21 1.55(4) . ?
C20 C22 1.531(13) . ?
C20 O4' 1.425(17) . ?
C20 C21' 1.47(6) . ?
C20 C22' 1.540(18) . ?
C24 H24A 0.9800 . ?
C24 H24B 0.9800 . ?
C24 H24C 0.9800 . ?
F1 C21 1.381(15) . ?
F2 C21 1.373(13) . ?
O4 H4 0.9655 . ?
C21 H21 1.0000 . ?
C22 H22A 0.9800 . ?
C22 H22B 0.9800 . ?
C22 H22C 0.9800 . ?
C23 H23A 0.9800 . ?
C23 H23B 0.9800 . ?
C23 H23C 0.9800 . ?
F1' C21' 1.380(19) . ?
F2' C21' 1.373(19) . ?
O4' H4 0.8464 . ?
C21' H21' 1.0000 . ?
C22' H22D 0.9800 . ?
C22' H22E 0.9800 . ?
C22' H22F 0.9800 . ?
C23' H23D 0.9800 . ?
C23' H23E 0.9800 . ?
C23' H23F 0.9800 . ?
O1S H1S 0.9659 . ?
O1S C1S 1.418(13) . ?
C1S H1SA 0.9800 . ?
C1S H1SB 0.9800 . ?
C1S H1SC 0.9800 . ?
O2S H2S 0.8794 . ?
O2S C2S 1.46(2) . ?
C2S H2SA 0.9800 . ?
C2S H2SB 0.9800 . ?
C2S H2SC 0.9800 . ?

loop_
_geom_torsion_atom_site_label_1
_geom_torsion_atom_site_label_2
_geom_torsion_atom_site_label_3
_geom_torsion_atom_site_label_4
_geom_torsion
_geom_torsion_site_symmetry_1
_geom_torsion_site_symmetry_2
_geom_torsion_site_symmetry_3
_geom_torsion_site_symmetry_4
_geom_torsion_publ_flag
O1 C3 C4 O2 14.6(6) . . . . ?
O1 C3 C4 C12 -171.4(4) . . . . ?
O2 C4 C12 C11 153.5(4) . . . . ?
O2 C4 C12 C13 -19.8(6) . . . . ?
O2 C6 C18 C19 105.7(5) . . . . ?
O3 C6 C18 C19 -135.6(4) . . . . ?
N1 C9 C10 C11 -88.3(5) . . . . ?
N1 C9 C14 C8 -51.4(5) . . . . ?
N1 C9 C14 C13 64.2(4) . . . . ?
N1 C9 C14 C19 -179.6(4) . . . . ?
C1 C2 C3 O1 -174.2(4) . . . . ?
C1 C2 C3 C4 4.4(7) . . . . ?
C1 C11 C12 C4 16.4(6) . . . . ?
C1 C11 C12 C13 -170.2(4) . . . . ?
C2 C1 C11 C10 164.5(4) . . . . ?
C2 C1 C11 C12 -2.5(7) . . . . ?
C2 C3 C4 O2 -164.1(4) . . . . ?
C2 C3 C4 C12 9.8(7) . . . . ?
C3 C4 C12 C11 -20.5(6) . . . . ?
C3 C4 C12 C13 166.1(4) . . . . ?
C4 O2 C6 O3 -177.4(3) . . . . ?
C4 O2 C6 C5 66.1(4) . . . . ?
C4 O2 C6 C18 -53.4(5) . . . . ?
C4 C12 C13 C5 12.9(6) . . . . ?
C4 C12 C13 C14 123.1(4) . . . . ?
C4 C12 C13 C15 -113.8(4) . . . . ?
C5 C6 C18 C19 -13.4(6) . . . . ?
C5 C7 C8 C14 -19.8(4) . . . . ?
C5 C7 C20 O4 -53.3(10) . . . . ?
C5 C7 C20 C21 -168.6(9) . . . . ?
C5 C7 C20 C22 58.3(10) . . . . ?
C5 C7 C20 O4' -66.2(15) . . . . ?
C5 C7 C20 C21' 178.9(17) . . . . ?
C5 C7 C20 C22' 72.1(16) . . . . ?
C5 C13 C14 C8 -47.5(4) . . . . ?
C5 C13 C14 C9 -172.1(4) . . . . ?
C5 C13 C14 C19 65.3(4) . . . . ?
C5 C13 C15 C16 158.7(4) . . . . ?
C6 O2 C4 C3 154.7(4) . . . . ?
C6 O2 C4 C12 -19.4(5) . . . . ?
C6 C5 C7 C8 103.9(4) . . . . ?
C6 C5 C7 C20 -129.0(4) . . . . ?
C6 C5 C13 C12 30.1(5) . . . . ?
C6 C5 C13 C14 -84.0(4) . . . . ?
C6 C5 C13 C15 156.4(4) . . . . ?
C6 C18 C19 C14 -1.5(7) . . . . ?
C7 C5 C6 O2 178.3(3) . . . . ?
C7 C5 C6 O3 65.5(4) . . . . ?
C7 C5 C6 C18 -59.1(4) . . . . ?
C7 C5 C13 C12 148.3(4) . . . . ?
C7 C5 C13 C14 34.2(4) . . . . ?
C7 C5 C13 C15 -85.5(4) . . . . ?
C7 C8 C14 C9 159.5(3) . . . . ?
C7 C8 C14 C13 42.3(4) . . . . ?
C7 C8 C14 C19 -68.8(4) . . . . ?
C7 C20 C21 F1 -62(2) . . . . ?
C7 C20 C21 F2 -178(2) . . . . ?
C7 C20 C21' F1' -64(4) . . . . ?
C7 C20 C21' F2' 178(3) . . . . ?
C8 C7 C20 O4 68.6(10) . . . . ?
C8 C7 C20 C21 -46.7(10) . . . . ?
C8 C7 C20 C22 -179.7(10) . . . . ?
C8 C7 C20 O4' 55.7(15) . . . . ?
C8 C7 C20 C21' -59.2(17) . . . . ?
C8 C7 C20 C22' -166.0(16) . . . . ?
C8 C14 C19 C18 83.6(5) . . . . ?
C9 N1 C16 C15 60.3(5) . . . . ?
C9 C10 C11 C1 -179.9(4) . . . . ?
C9 C10 C11 C12 -12.9(6) . . . . ?
C9 C14 C19 C18 -143.4(4) . . . . ?
C10 C9 C14 C8 -176.5(4) . . . . ?
C10 C9 C14 C13 -60.9(4) . . . . ?
C10 C9 C14 C19 55.3(5) . . . . ?
C10 C11 C12 C4 -151.2(4) . . . . ?
C10 C11 C12 C13 22.2(6) . . . . ?
C11 C1 C2 C3 -7.9(7) . . . . ?
C11 C12 C13 C5 -160.4(4) . . . . ?
C11 C12 C13 C14 -50.2(5) . . . . ?
C11 C12 C13 C15 72.9(5) . . . . ?
C12 C13 C14 C8 -167.3(3) . . . . ?
C12 C13 C14 C9 68.1(4) . . . . ?
C12 C13 C14 C19 -54.5(4) . . . . ?
C12 C13 C15 C16 -72.9(5) . . . . ?
C13 C5 C6 O2 -68.0(4) . . . . ?
C13 C5 C6 O3 179.2(3) . . . . ?
C13 C5 C6 C18 54.6(4) . . . . ?
C13 C5 C7 C8 -9.0(4) . . . . ?
C13 C5 C7 C20 118.0(4) . . . . ?
C13 C14 C19 C18 -26.4(5) . . . . ?
C13 C15 C16 N1 -47.8(5) . . . . ?
C14 C9 C10 C11 33.2(5) . . . . ?
C14 C13 C15 C16 46.7(5) . . . . ?
C15 C13 C14 C8 71.1(4) . . . . ?
C15 C13 C14 C9 -53.5(5) . . . . ?
C15 C13 C14 C19 -176.1(4) . . . . ?
C16 N1 C9 C10 53.2(5) . . . . ?
C16 N1 C9 C14 -69.9(4) . . . . ?
C17 N1 C9 C10 -71.5(5) . . . . ?
C17 N1 C9 C14 165.4(4) . . . . ?
C17 N1 C16 C15 -174.0(4) . . . . ?
C20 C7 C8 C14 -146.6(4) . . . . ?
C24 O3 C6 O2 68.8(4) . . . . ?
C24 O3 C6 C5 -176.4(4) . . . . ?
C24 O3 C6 C18 -54.9(5) . . . . ?
O4 C20 C21 F1 -176(2) . . . . ?
O4 C20 C21 F2 68(3) . . . . ?
C22 C20 C21 F1 68(3) . . . . ?
C22 C20 C21 F2 -48(3) . . . . ?
C23 O1 C3 C2 -23(2) . . . . ?
C23 O1 C3 C4 158.1(19) . . . . ?
O4' C20 C21' F1' 175(4) . . . . ?
O4' C20 C21' F2' 58(4) . . . . ?
C22' C20 C21' F1' 51(5) . . . . ?
C22' C20 C21' F2' -67(4) . . . . ?
C23' O1 C3 C2 -9(3) . . . . ?
C23' O1 C3 C4 173(3) . . . . ?
